data_7234988
loop_
_publ_author_name
'Chatterjee, Sourav'
'Bhattacharjee, Pinaki'
'Butterfoss, Glenn L.'
'Achari, Anushree'
'Jaisankar, Parasuraman'

_publ_section_title
;
 Establishment of atropisomerism in 3-indolyl furanoids: a synthetic,
 experimental and theoretical perspective
;
_journal_issue 39
_journal_name_full 'RSC Advances'
_journal_page_first 22384
_journal_paper_doi 10.1039/C9RA05350F
_journal_volume 9
_journal_year 2019
_chemical_formula_moiety '2(C36 H25 N O)'
_chemical_formula_sum 'C72 H50 N2 O2'
_chemical_formula_weight 975.14
_space_group_crystal_system monoclinic
_space_group_IT_number 14
_space_group_name_Hall '-P 2yn'
_space_group_name_H-M_alt 'P 1 21/n 1'
_atom_sites_solution_hydrogens geom
_atom_sites_solution_primary dual
_audit_creation_date 2017-04-01
_audit_creation_method
;
Olex2 1.2
(compiled 2016.09.09 svn.r3337 for OlexSys, GUI svn.r5324)
;
_audit_update_record
;
2018-06-28 deposited with the CCDC.	2019-07-16 downloaded from the CCDC.
;
_cell_angle_alpha 90
_cell_angle_beta 100.382(8)
_cell_angle_gamma 90
_cell_formula_units_Z 4
_cell_length_a 9.8397(15)
_cell_length_b 38.561(6)
_cell_length_c 14.122(2)
_cell_measurement_reflns_used 9750
_cell_measurement_temperature 298
_cell_measurement_theta_max 23.67
_cell_measurement_theta_min 2.338
_cell_volume 5270.6(14)
_computing_cell_refinement 'SAINT v8.34A (Bruker, 2013)'
_computing_data_reduction 'SAINT v8.34A (Bruker, 2013)'
_computing_molecular_graphics 'Olex2 (Dolomanov et al., 2009)'
_computing_publication_material 'Olex2 (Dolomanov et al., 2009)'
_computing_structure_refinement 'ShelXL (Sheldrick, 2015)'
_computing_structure_solution 'ShelXT (Sheldrick, 2015)'
_diffrn_ambient_temperature 296
_diffrn_measured_fraction_theta_full 0.979
_diffrn_measured_fraction_theta_max 0.919
_diffrn_measurement_device_type 'Bruker APEX-II CCD'
_diffrn_measurement_method '\f and \w scans'
_diffrn_radiation_type MoK\a
_diffrn_radiation_wavelength 0.71073
_diffrn_reflns_av_R_equivalents 0.0732
_diffrn_reflns_av_unetI/netI 0.0658
_diffrn_reflns_Laue_measured_fraction_full 0.979
_diffrn_reflns_Laue_measured_fraction_max 0.919
_diffrn_reflns_limit_h_max 12
_diffrn_reflns_limit_h_min -13
_diffrn_reflns_limit_k_max 50
_diffrn_reflns_limit_k_min -50
_diffrn_reflns_limit_l_max 18
_diffrn_reflns_limit_l_min -18
_diffrn_reflns_number 76731
_diffrn_reflns_point_group_measured_fraction_full 0.979
_diffrn_reflns_point_group_measured_fraction_max 0.919
_diffrn_reflns_theta_full 25.242
_diffrn_reflns_theta_max 28.491
_diffrn_reflns_theta_min 1.056
_diffrn_standards_number 0
_exptl_absorpt_coefficient_mu 0.073
_exptl_absorpt_correction_T_max 0.7456
_exptl_absorpt_correction_T_min 0.6713
_exptl_absorpt_correction_type multi-scan
_exptl_absorpt_process_details
'SADABS-2014/5 (Bruker,2014/5) was used for absorption correction. wR2(int) was 0.1439 before and 0.0654 after correction. The Ratio of minimum to maximum transmission is 0.9003. The \l/2 correction factor is 0.00150.'
_exptl_crystal_colour 'clear light yellow'
_exptl_crystal_colour_lustre clear
_exptl_crystal_colour_modifier light
_exptl_crystal_colour_primary yellow
_exptl_crystal_density_diffrn 1.229
_exptl_crystal_description plate
_exptl_crystal_F_000 2048
_exptl_crystal_size_max 0.15
_exptl_crystal_size_mid 0.12
_exptl_crystal_size_min 0.04
_refine_diff_density_max 0.263
_refine_diff_density_min -0.262
_refine_diff_density_rms 0.069
_refine_ls_extinction_coef 0.0057(9)
_refine_ls_extinction_expression Fc^*^=kFc[1+0.001xFc^2^\l^3^/sin(2\q)]^-1/4^
_refine_ls_extinction_method 'SHELXL-2014/7 (Sheldrick 2014'
_refine_ls_goodness_of_fit_ref 0.980
_refine_ls_hydrogen_treatment constr
_refine_ls_matrix_type full
_refine_ls_number_parameters 686
_refine_ls_number_reflns 12254
_refine_ls_number_restraints 0
_refine_ls_restrained_S_all 0.980
_refine_ls_R_factor_all 0.1486
_refine_ls_R_factor_gt 0.0728
_refine_ls_shift/su_max 0.000
_refine_ls_shift/su_mean 0.000
_refine_ls_structure_factor_coef Fsqd
_refine_ls_weighting_details 'w=1/[\s^2^(Fo^2^)+(0.1497P)^2^] where P=(Fo^2^+2Fc^2^)/3'
_refine_ls_weighting_scheme calc
_refine_ls_wR_factor_gt 0.2040
_refine_ls_wR_factor_ref 0.2574
_reflns_Friedel_coverage 0.000
_reflns_number_gt 5938
_reflns_number_total 12254
_reflns_threshold_expression 'I > 2\s(I)'
_cod_data_source_file c9ra05350f2.cif
_cod_data_source_block pj_csc69_0m_a
_cod_original_cell_volume 5270.7(14)
_cod_database_code 7234988
_shelx_shelxl_version_number 2014/7
_shelx_space_group_comment
;
The symmetry employed for this shelxl refinement is uniquely defined
by the following loop, which should always be used as a source of
symmetry information in preference to the above space-group names.
They are only intended as comments.
;
_olex2_refinement_description
;
1. Fixed Uiso
 At 1.2 times of:
  All C(H) groups, All N(H) groups
2.a Aromatic/amide H refined with riding coordinates:
 N1(H1), C38(H38), C39(H39), C40(H40), C41(H41), C46(H46), C47(H47), C48(H48),
 C49(H49), C50(H50), C54(H54), C55(H55), C56(H56), C57(H57), C58(H58), C61(H61),
  C62(H62), C63(H63), C64(H64), C65(H65), C68(H68), C69(H69), C70(H70),
 C71(H71), C72(H72), N2(H2), C2(H2A), C3(H3), C4(H4), C5(H5), C10(H10),
 C11(H11), C12(H12), C13(H13), C14(H14), C18(H18), C19(H19), C20(H20), C21(H21),
  C22(H22), C25(H25), C26(H26), C27(H27), C28(H28), C29(H29), C32(H32),
 C33(H33), C34(H34), C35(H35), C36(H36)
;
_olex2_submission_special_instructions 'No special instructions were received'

loop_
_space_group_symop_operation_xyz
'x, y, z'
'-x+1/2, y+1/2, -z+1/2'
'-x, -y, -z'
'x-1/2, -y-1/2, z-1/2'

loop_
_atom_site_label
_atom_site_type_symbol
_atom_site_fract_x
_atom_site_fract_y
_atom_site_fract_z
_atom_site_U_iso_or_equiv
_atom_site_adp_type
_atom_site_occupancy
_atom_site_site_symmetry_order
_atom_site_calc_flag
_atom_site_refinement_flags_posn
O1 O 0.29258(16) 0.37999(4) 0.56217(13) 0.0586(5) Uani 1 1 d .
N1 N 0.0242(2) 0.29311(5) 0.24148(16) 0.0628(6) Uani 1 1 d .
H1 H -0.0434 0.2805 0.2138 0.075 Uiso 1 1 calc R
C37 C 0.1402(3) 0.30072(7) 0.2039(2) 0.0616(7) Uani 1 1 d .
C38 C 0.1778(3) 0.29128(8) 0.1172(2) 0.0787(9) Uani 1 1 d .
H38 H 0.1204 0.2776 0.0726 0.094 Uiso 1 1 calc R
C39 C 0.3023(4) 0.30279(9) 0.1000(2) 0.0867(10) Uani 1 1 d .
H39 H 0.3292 0.2968 0.0423 0.104 Uiso 1 1 calc R
C40 C 0.3901(3) 0.32315(9) 0.1657(2) 0.0833(9) Uani 1 1 d .
H40 H 0.4740 0.3306 0.1513 0.100 Uiso 1 1 calc R
C41 C 0.3536(3) 0.33240(7) 0.2522(2) 0.0696(8) Uani 1 1 d .
H41 H 0.4122 0.3459 0.2965 0.084 Uiso 1 1 calc R
C42 C 0.2265(3) 0.32101(7) 0.27168(19) 0.0577(7) Uani 1 1 d .
C43 C 0.1571(2) 0.32590(6) 0.35166(18) 0.0531(6) Uani 1 1 d .
C44 C 0.0323(2) 0.30879(6) 0.33078(19) 0.0539(6) Uani 1 1 d .
C45 C -0.0818(2) 0.30639(7) 0.38400(19) 0.0575(6) Uani 1 1 d .
C46 C -0.1856(3) 0.28162(9) 0.3622(3) 0.0894(10) Uani 1 1 d .
H46 H -0.1813 0.2654 0.3140 0.107 Uiso 1 1 calc R
C47 C -0.2940(4) 0.28077(11) 0.4110(3) 0.1144(14) Uani 1 1 d .
H47 H -0.3620 0.2640 0.3950 0.137 Uiso 1 1 calc R
C48 C -0.3048(3) 0.30381(9) 0.4818(3) 0.0936(11) Uani 1 1 d .
H48 H -0.3800 0.3032 0.5134 0.112 Uiso 1 1 calc R
C49 C -0.2030(3) 0.32786(8) 0.5056(2) 0.0775(9) Uani 1 1 d .
H49 H -0.2066 0.3433 0.5557 0.093 Uiso 1 1 calc R
C50 C -0.0951(3) 0.32941(7) 0.4562(2) 0.0675(7) Uani 1 1 d .
H50 H -0.0287 0.3466 0.4720 0.081 Uiso 1 1 calc R
C51 C 0.2172(2) 0.34240(6) 0.44390(18) 0.0523(6) Uani 1 1 d .
C52 C 0.2357(2) 0.37663(7) 0.46585(19) 0.0554(6) Uani 1 1 d .
C53 C 0.1986(2) 0.40904(6) 0.4148(2) 0.0582(7) Uani 1 1 d .
C54 C 0.2284(3) 0.44060(7) 0.4594(2) 0.0712(8) Uani 1 1 d .
H54 H 0.2784 0.4414 0.5219 0.085 Uiso 1 1 calc R
C55 C 0.1847(3) 0.47101(8) 0.4121(3) 0.0814(9) Uani 1 1 d .
H55 H 0.2054 0.4922 0.4430 0.098 Uiso 1 1 calc R
C56 C 0.1112(3) 0.47030(8) 0.3203(3) 0.0832(9) Uani 1 1 d .
H56 H 0.0820 0.4909 0.2890 0.100 Uiso 1 1 calc R
C57 C 0.0808(4) 0.43947(9) 0.2748(3) 0.0958(11) Uani 1 1 d .
H57 H 0.0307 0.4389 0.2123 0.115 Uiso 1 1 calc R
C58 C 0.1244(3) 0.40905(8) 0.3215(2) 0.0853(9) Uani 1 1 d .
H58 H 0.1036 0.3880 0.2899 0.102 Uiso 1 1 calc R
C59 C 0.2633(2) 0.32351(6) 0.53056(18) 0.0502(6) Uani 1 1 d .
C60 C 0.2519(2) 0.28555(6) 0.53987(18) 0.0518(6) Uani 1 1 d .
C61 C 0.3175(3) 0.26313(7) 0.4874(2) 0.0656(7) Uani 1 1 d .
H61 H 0.3717 0.2718 0.4453 0.079 Uiso 1 1 calc R
C62 C 0.3034(3) 0.22792(8) 0.4968(2) 0.0772(8) Uani 1 1 d .
H62 H 0.3485 0.2129 0.4612 0.093 Uiso 1 1 calc R
C63 C 0.2236(3) 0.21478(8) 0.5581(2) 0.0769(9) Uani 1 1 d .
H63 H 0.2155 0.1909 0.5651 0.092 Uiso 1 1 calc R
C64 C 0.1562(3) 0.23680(8) 0.6090(2) 0.0784(9) Uani 1 1 d .
H64 H 0.1013 0.2279 0.6504 0.094 Uiso 1 1 calc R
C65 C 0.1687(3) 0.27186(7) 0.5996(2) 0.0653(7) Uani 1 1 d .
H65 H 0.1207 0.2867 0.6338 0.078 Uiso 1 1 calc R
C66 C 0.3080(2) 0.34710(6) 0.6012(2) 0.0548(6) Uani 1 1 d .
C67 C 0.3645(2) 0.34581(7) 0.70396(19) 0.0567(6) Uani 1 1 d .
C68 C 0.3709(3) 0.37550(7) 0.7607(2) 0.0630(7) Uani 1 1 d .
H68 H 0.3390 0.3965 0.7327 0.076 Uiso 1 1 calc R
C69 C 0.4236(3) 0.37416(9) 0.8575(2) 0.0728(8) Uani 1 1 d .
H69 H 0.4282 0.3943 0.8939 0.087 Uiso 1 1 calc R
C70 C 0.4697(3) 0.34346(10) 0.9013(2) 0.0780(9) Uani 1 1 d .
H70 H 0.5046 0.3428 0.9670 0.094 Uiso 1 1 calc R
C71 C 0.4636(3) 0.31407(9) 0.8472(2) 0.0791(9) Uani 1 1 d .
H71 H 0.4945 0.2932 0.8763 0.095 Uiso 1 1 calc R
C72 C 0.4116(3) 0.31493(8) 0.7489(2) 0.0690(8) Uani 1 1 d .
H72 H 0.4084 0.2946 0.7129 0.083 Uiso 1 1 calc R
O2 O 0.61883(15) 0.44205(4) 0.90788(13) 0.0552(5) Uani 1 1 d .
N2 N 1.1031(2) 0.35744(6) 0.89800(19) 0.0720(7) Uani 1 1 d .
H2 H 1.1883 0.3529 0.9206 0.086 Uiso 1 1 calc R
C1 C 1.0123(2) 0.33514(7) 0.8448(2) 0.0606(7) Uani 1 1 d .
C2 C 1.0308(3) 0.30182(8) 0.8142(2) 0.0781(9) Uani 1 1 d .
H2A H 1.1172 0.2913 0.8265 0.094 Uiso 1 1 calc R
C3 C 0.9169(3) 0.28468(8) 0.7647(2) 0.0811(9) Uani 1 1 d .
H3 H 0.9262 0.2620 0.7442 0.097 Uiso 1 1 calc R
C4 C 0.7887(3) 0.30061(8) 0.7452(2) 0.0767(9) Uani 1 1 d .
H4 H 0.7135 0.2884 0.7119 0.092 Uiso 1 1 calc R
C5 C 0.7707(3) 0.33390(7) 0.7737(2) 0.0632(7) Uani 1 1 d .
H5 H 0.6844 0.3444 0.7595 0.076 Uiso 1 1 calc R
C6 C 0.8840(2) 0.35186(6) 0.82466(19) 0.0540(6) Uani 1 1 d .
C7 C 0.9021(2) 0.38550(6) 0.86666(19) 0.0546(6) Uani 1 1 d .
C8 C 1.0377(2) 0.38824(7) 0.9102(2) 0.0621(7) Uani 1 1 d .
C9 C 1.1138(3) 0.41620(8) 0.9671(2) 0.0737(8) Uani 1 1 d .
C10 C 1.0853(3) 0.45037(8) 0.9446(3) 0.0861(10) Uani 1 1 d .
H10 H 1.0154 0.4560 0.8934 0.103 Uiso 1 1 calc R
C11 C 1.1602(4) 0.47670(10) 0.9979(4) 0.1112(14) Uani 1 1 d .
H11 H 1.1407 0.4998 0.9820 0.133 Uiso 1 1 calc R
C12 C 1.2607(5) 0.46860(15) 1.0725(4) 0.1335(18) Uani 1 1 d .
H12 H 1.3112 0.4862 1.1075 0.160 Uiso 1 1 calc R
C13 C 1.2891(4) 0.43528(16) 1.0973(4) 0.1342(18) Uani 1 1 d .
H13 H 1.3577 0.4301 1.1499 0.161 Uiso 1 1 calc R
C14 C 1.2158(3) 0.40852(11) 1.0443(3) 0.1022(12) Uani 1 1 d .
H14 H 1.2360 0.3855 1.0612 0.123 Uiso 1 1 calc R
C15 C 0.7895(2) 0.41076(6) 0.86618(19) 0.0515(6) Uani 1 1 d .
C16 C 0.7248(2) 0.41918(6) 0.94013(19) 0.0516(6) Uani 1 1 d .
C17 C 0.7352(2) 0.40842(6) 1.0401(2) 0.0554(6) Uani 1 1 d .
C18 C 0.6563(3) 0.42407(10) 1.0994(2) 0.0932(10) Uani 1 1 d .
H18 H 0.5993 0.4426 1.0762 0.112 Uiso 1 1 calc R
C19 C 0.6605(4) 0.41267(12) 1.1928(3) 0.1153(14) Uani 1 1 d .
H19 H 0.6075 0.4238 1.2319 0.138 Uiso 1 1 calc R
C20 C 0.7417(4) 0.38515(10) 1.2281(3) 0.0957(11) Uani 1 1 d .
H20 H 0.7411 0.3767 1.2898 0.115 Uiso 1 1 calc R
C21 C 0.8232(4) 0.37038(9) 1.1713(2) 0.0870(10) Uani 1 1 d .
H21 H 0.8820 0.3523 1.1956 0.104 Uiso 1 1 calc R
C22 C 0.8204(3) 0.38162(8) 1.0783(2) 0.0750(8) Uani 1 1 d .
H22 H 0.8769 0.3710 1.0407 0.090 Uiso 1 1 calc R
C23 C 0.7180(2) 0.42838(6) 0.78179(19) 0.0522(6) Uani 1 1 d .
C24 C 0.7502(3) 0.42519(6) 0.6838(2) 0.0611(7) Uani 1 1 d .
C25 C 0.8839(3) 0.42944(8) 0.6674(2) 0.0813(9) Uani 1 1 d .
H25 H 0.9546 0.4342 0.7190 0.098 Uiso 1 1 calc R
C26 C 0.9135(5) 0.42679(10) 0.5767(3) 0.1065(13) Uani 1 1 d .
H26 H 1.0039 0.4300 0.5674 0.128 Uiso 1 1 calc R
C27 C 0.8138(7) 0.41957(10) 0.5007(4) 0.1217(17) Uani 1 1 d .
H27 H 0.8352 0.4180 0.4392 0.146 Uiso 1 1 calc R
C28 C 0.6802(6) 0.41445(10) 0.5143(3) 0.1135(14) Uani 1 1 d .
H28 H 0.6113 0.4093 0.4619 0.136 Uiso 1 1 calc R
C29 C 0.6478(4) 0.41696(8) 0.6053(2) 0.0824(9) Uani 1 1 d .
H29 H 0.5576 0.4131 0.6141 0.099 Uiso 1 1 calc R
C30 C 0.6153(2) 0.44703(6) 0.8109(2) 0.0534(6) Uani 1 1 d .
C31 C 0.5037(2) 0.46915(6) 0.7639(2) 0.0567(6) Uani 1 1 d .
C32 C 0.3815(3) 0.47190(8) 0.7985(2) 0.0757(9) Uani 1 1 d .
H32 H 0.3721 0.4605 0.8551 0.091 Uiso 1 1 calc R
C33 C 0.2734(3) 0.49133(10) 0.7500(3) 0.0953(11) Uani 1 1 d .
H33 H 0.1908 0.4925 0.7730 0.114 Uiso 1 1 calc R
C34 C 0.2872(4) 0.50886(10) 0.6682(3) 0.0983(11) Uani 1 1 d .
H34 H 0.2139 0.5220 0.6359 0.118 Uiso 1 1 calc R
C35 C 0.4074(3) 0.50726(8) 0.6340(3) 0.0880(10) Uani 1 1 d .
H35 H 0.4167 0.5193 0.5785 0.106 Uiso 1 1 calc R
C36 C 0.5161(3) 0.48764(8) 0.6819(2) 0.0729(8) Uani 1 1 d .
H36 H 0.5987 0.4869 0.6587 0.087 Uiso 1 1 calc R

loop_
_atom_site_aniso_label
_atom_site_aniso_U_11
_atom_site_aniso_U_22
_atom_site_aniso_U_33
_atom_site_aniso_U_23
_atom_site_aniso_U_13
_atom_site_aniso_U_12
O1 0.0679(10) 0.0511(10) 0.0547(12) 0.0002(8) 0.0055(9) -0.0120(8)
N1 0.0704(13) 0.0587(14) 0.0566(15) -0.0096(11) 0.0046(11) 0.0024(10)
C37 0.0713(16) 0.0592(16) 0.0557(18) -0.0006(13) 0.0153(14) 0.0137(13)
C38 0.093(2) 0.082(2) 0.063(2) -0.0084(16) 0.0181(17) 0.0177(16)
C39 0.102(2) 0.097(3) 0.067(2) -0.0013(19) 0.030(2) 0.024(2)
C40 0.0824(19) 0.097(2) 0.077(2) 0.0054(19) 0.0308(18) 0.0163(18)
C41 0.0715(16) 0.0703(18) 0.068(2) -0.0004(15) 0.0156(15) 0.0056(13)
C42 0.0647(15) 0.0542(15) 0.0540(17) 0.0033(13) 0.0103(13) 0.0108(12)
C43 0.0595(14) 0.0490(14) 0.0487(16) -0.0023(12) 0.0044(12) 0.0025(11)
C44 0.0643(14) 0.0457(14) 0.0506(16) -0.0006(12) 0.0070(12) 0.0048(11)
C45 0.0618(14) 0.0518(15) 0.0583(18) 0.0007(13) 0.0095(13) 0.0002(11)
C46 0.094(2) 0.082(2) 0.097(3) -0.031(2) 0.031(2) -0.0274(18)
C47 0.110(3) 0.114(3) 0.130(4) -0.041(3) 0.054(3) -0.055(2)
C48 0.091(2) 0.099(3) 0.100(3) -0.016(2) 0.042(2) -0.0277(19)
C49 0.0848(19) 0.075(2) 0.078(2) -0.0094(17) 0.0280(17) -0.0045(16)
C50 0.0735(16) 0.0603(17) 0.072(2) -0.0097(14) 0.0223(15) -0.0072(13)
C51 0.0559(13) 0.0521(14) 0.0484(16) 0.0018(12) 0.0082(11) -0.0018(11)
C52 0.0597(14) 0.0561(16) 0.0500(17) 0.0014(13) 0.0086(12) -0.0074(11)
C53 0.0613(14) 0.0502(15) 0.0644(19) 0.0053(13) 0.0154(13) -0.0023(11)
C54 0.0830(18) 0.0532(17) 0.078(2) -0.0002(15) 0.0156(16) -0.0099(13)
C55 0.096(2) 0.0524(18) 0.096(3) 0.0043(17) 0.019(2) -0.0060(15)
C56 0.089(2) 0.060(2) 0.098(3) 0.0158(18) 0.011(2) 0.0055(15)
C57 0.122(3) 0.069(2) 0.087(3) 0.015(2) -0.006(2) 0.0084(19)
C58 0.113(2) 0.0580(19) 0.076(2) 0.0050(17) -0.0059(19) 0.0053(16)
C59 0.0510(12) 0.0492(14) 0.0499(16) 0.0009(12) 0.0079(11) -0.0031(10)
C60 0.0514(12) 0.0520(14) 0.0505(16) -0.0001(12) 0.0052(11) -0.0024(10)
C61 0.0658(15) 0.0627(18) 0.071(2) 0.0003(15) 0.0184(14) 0.0007(12)
C62 0.0883(19) 0.0612(19) 0.079(2) -0.0089(16) 0.0051(17) 0.0143(15)
C63 0.090(2) 0.0524(17) 0.080(2) 0.0052(16) -0.0064(18) -0.0081(15)
C64 0.089(2) 0.068(2) 0.080(2) 0.0070(17) 0.0183(17) -0.0184(16)
C65 0.0737(16) 0.0583(17) 0.0678(19) 0.0025(14) 0.0236(14) -0.0050(13)
C66 0.0577(13) 0.0495(14) 0.0569(17) 0.0059(13) 0.0094(12) -0.0058(11)
C67 0.0544(13) 0.0606(16) 0.0533(17) 0.0013(13) 0.0050(12) -0.0115(11)
C68 0.0696(15) 0.0632(17) 0.0548(19) -0.0011(14) 0.0072(13) -0.0141(13)
C69 0.0734(17) 0.089(2) 0.057(2) -0.0117(17) 0.0143(15) -0.0251(15)
C70 0.0702(17) 0.105(3) 0.056(2) 0.007(2) 0.0032(15) -0.0245(17)
C71 0.0729(18) 0.089(2) 0.069(2) 0.0168(19) -0.0060(16) -0.0127(16)
C72 0.0721(17) 0.0665(18) 0.064(2) 0.0059(15) -0.0004(15) -0.0104(13)
O2 0.0500(9) 0.0515(10) 0.0635(12) 0.0014(8) 0.0089(8) 0.0070(7)
N2 0.0477(11) 0.0639(15) 0.104(2) 0.0016(13) 0.0116(12) 0.0114(10)
C1 0.0566(14) 0.0536(15) 0.076(2) 0.0061(14) 0.0231(14) 0.0050(12)
C2 0.0798(18) 0.0651(19) 0.096(3) -0.0007(17) 0.0344(18) 0.0198(15)
C3 0.103(2) 0.0584(18) 0.091(2) -0.0126(17) 0.041(2) 0.0028(17)
C4 0.087(2) 0.0668(19) 0.079(2) -0.0128(16) 0.0238(17) -0.0092(15)
C5 0.0634(15) 0.0650(18) 0.0629(19) 0.0011(14) 0.0164(14) -0.0009(13)
C6 0.0545(13) 0.0499(15) 0.0615(17) 0.0050(12) 0.0207(12) 0.0027(11)
C7 0.0467(12) 0.0516(14) 0.0677(18) 0.0039(12) 0.0161(12) 0.0037(10)
C8 0.0493(13) 0.0567(16) 0.081(2) -0.0012(14) 0.0145(13) 0.0049(11)
C9 0.0521(14) 0.072(2) 0.098(2) -0.0144(18) 0.0144(15) -0.0026(13)
C10 0.0725(18) 0.067(2) 0.120(3) -0.0169(19) 0.0211(18) -0.0134(15)
C11 0.102(3) 0.084(3) 0.156(4) -0.031(3) 0.044(3) -0.028(2)
C12 0.095(3) 0.133(4) 0.173(5) -0.059(4) 0.025(3) -0.037(3)
C13 0.081(2) 0.171(5) 0.134(4) -0.046(4) -0.023(3) -0.006(3)
C14 0.0692(19) 0.112(3) 0.116(3) -0.014(2) -0.009(2) 0.0075(19)
C15 0.0437(11) 0.0452(13) 0.0653(18) 0.0018(12) 0.0086(12) -0.0008(10)
C16 0.0444(12) 0.0424(13) 0.0660(18) 0.0024(12) 0.0047(11) 0.0032(9)
C17 0.0532(13) 0.0502(14) 0.0598(18) -0.0016(13) 0.0025(12) -0.0023(11)
C18 0.099(2) 0.115(3) 0.066(2) 0.011(2) 0.0181(18) 0.042(2)
C19 0.131(3) 0.151(4) 0.067(3) 0.006(2) 0.027(2) 0.048(3)
C20 0.117(3) 0.103(3) 0.062(2) 0.000(2) 0.002(2) 0.003(2)
C21 0.116(3) 0.071(2) 0.070(2) 0.0115(17) 0.004(2) 0.0155(18)
C22 0.0885(19) 0.0613(18) 0.073(2) 0.0054(16) 0.0087(17) 0.0125(15)
C23 0.0494(12) 0.0452(13) 0.0634(18) 0.0021(12) 0.0141(12) -0.0007(10)
C24 0.0687(16) 0.0472(15) 0.070(2) 0.0068(13) 0.0199(15) 0.0082(12)
C25 0.089(2) 0.074(2) 0.091(3) 0.0123(17) 0.0419(18) 0.0037(16)
C26 0.140(3) 0.088(3) 0.111(4) 0.019(3) 0.076(3) 0.013(2)
C27 0.214(5) 0.078(3) 0.092(3) 0.015(2) 0.081(4) 0.043(3)
C28 0.186(4) 0.082(3) 0.072(3) -0.001(2) 0.023(3) 0.035(3)
C29 0.101(2) 0.071(2) 0.075(2) -0.0008(17) 0.0157(19) 0.0131(17)
C30 0.0515(13) 0.0473(14) 0.0610(18) 0.0040(12) 0.0090(12) 0.0005(10)
C31 0.0556(13) 0.0427(13) 0.0704(19) 0.0001(13) 0.0073(13) 0.0051(10)
C32 0.0637(15) 0.075(2) 0.090(2) 0.0177(17) 0.0199(16) 0.0217(14)
C33 0.0706(19) 0.099(3) 0.118(3) 0.021(2) 0.0197(19) 0.0311(17)
C34 0.090(2) 0.092(3) 0.108(3) 0.018(2) 0.003(2) 0.0366(19)
C35 0.101(2) 0.076(2) 0.085(2) 0.0171(18) 0.0095(19) 0.0248(18)
C36 0.0761(17) 0.0603(18) 0.084(2) 0.0095(16) 0.0185(16) 0.0105(14)

loop_
_atom_type_symbol
_atom_type_description
_atom_type_scat_dispersion_real
_atom_type_scat_dispersion_imag
_atom_type_scat_source
C C 0.0033 0.0016 'International Tables Vol C Tables 4.2.6.8 and 6.1.1.4'
H H 0.0000 0.0000 'International Tables Vol C Tables 4.2.6.8 and 6.1.1.4'
N N 0.0061 0.0033 'International Tables Vol C Tables 4.2.6.8 and 6.1.1.4'
O O 0.0106 0.0060 'International Tables Vol C Tables 4.2.6.8 and 6.1.1.4'

loop_
_geom_angle_atom_site_label_1
_geom_angle_atom_site_label_2
_geom_angle_atom_site_label_3
_geom_angle
C66 O1 C52 107.6(2)
C37 N1 H1 125.0
C37 N1 C44 110.0(2)
C44 N1 H1 125.0
N1 C37 C38 131.0(3)
N1 C37 C42 107.4(2)
C38 C37 C42 121.6(3)
C37 C38 H38 121.2
C39 C38 C37 117.5(3)
C39 C38 H38 121.2
C38 C39 H39 118.9
C38 C39 C40 122.2(3)
C40 C39 H39 118.9
C39 C40 H40 119.8
C41 C40 C39 120.5(3)
C41 C40 H40 119.8
C40 C41 H41 120.8
C40 C41 C42 118.5(3)
C42 C41 H41 120.8
C37 C42 C43 107.2(2)
C41 C42 C37 119.7(3)
C41 C42 C43 133.1(3)
C42 C43 C51 125.5(2)
C44 C43 C42 107.5(2)
C44 C43 C51 126.6(2)
N1 C44 C45 121.1(2)
C43 C44 N1 107.8(2)
C43 C44 C45 131.1(2)
C46 C45 C44 122.1(2)
C50 C45 C44 121.6(2)
C50 C45 C46 116.3(3)
C45 C46 H46 119.6
C47 C46 C45 120.8(3)
C47 C46 H46 119.6
C46 C47 H47 119.1
C48 C47 C46 121.8(3)
C48 C47 H47 119.1
C47 C48 H48 120.8
C47 C48 C49 118.4(3)
C49 C48 H48 120.8
C48 C49 H49 119.8
C48 C49 C50 120.4(3)
C50 C49 H49 119.8
C45 C50 H50 118.9
C49 C50 C45 122.3(3)
C49 C50 H50 118.9
C52 C51 C43 129.5(2)
C52 C51 C59 106.9(2)
C59 C51 C43 123.6(2)
O1 C52 C53 115.4(2)
C51 C52 O1 109.2(2)
C51 C52 C53 135.1(3)
C54 C53 C52 121.2(3)
C54 C53 C58 117.8(3)
C58 C53 C52 120.9(2)
C53 C54 H54 119.8
C53 C54 C55 120.5(3)
C55 C54 H54 119.8
C54 C55 H55 119.7
C56 C55 C54 120.5(3)
C56 C55 H55 119.7
C55 C56 H56 120.0
C57 C56 C55 120.0(3)
C57 C56 H56 120.0
C56 C57 H57 120.1
C56 C57 C58 119.7(3)
C58 C57 H57 120.1
C53 C58 H58 119.3
C57 C58 C53 121.4(3)
C57 C58 H58 119.3
C51 C59 C60 124.4(2)
C66 C59 C51 107.4(2)
C66 C59 C60 128.1(2)
C61 C60 C59 121.7(2)
C61 C60 C65 118.5(2)
C65 C60 C59 119.8(2)
C60 C61 H61 119.9
C60 C61 C62 120.3(3)
C62 C61 H61 119.9
C61 C62 H62 119.8
C63 C62 C61 120.5(3)
C63 C62 H62 119.8
C62 C63 H63 120.2
C64 C63 C62 119.6(3)
C64 C63 H63 120.2
C63 C64 H64 119.8
C63 C64 C65 120.4(3)
C65 C64 H64 119.8
C60 C65 H65 119.6
C64 C65 C60 120.7(3)
C64 C65 H65 119.6
O1 C66 C67 115.1(2)
C59 C66 O1 108.8(2)
C59 C66 C67 136.1(2)
C68 C67 C66 120.9(2)
C72 C67 C66 121.3(3)
C72 C67 C68 117.7(3)
C67 C68 H68 119.6
C69 C68 C67 120.8(3)
C69 C68 H68 119.6
C68 C69 H69 119.5
C68 C69 C70 121.0(3)
C70 C69 H69 119.5
C69 C70 H70 120.4
C71 C70 C69 119.1(3)
C71 C70 H70 120.4
C70 C71 H71 119.6
C70 C71 C72 120.7(3)
C72 C71 H71 119.6
C67 C72 C71 120.6(3)
C67 C72 H72 119.7
C71 C72 H72 119.7
C30 O2 C16 107.44(18)
C1 N2 H2 125.1
C1 N2 C8 109.8(2)
C8 N2 H2 125.1
N2 C1 C2 130.6(2)
N2 C1 C6 107.4(2)
C2 C1 C6 122.1(3)
C1 C2 H2A 121.2
C3 C2 C1 117.7(3)
C3 C2 H2A 121.2
C2 C3 H3 119.4
C2 C3 C4 121.1(3)
C4 C3 H3 119.4
C3 C4 H4 119.3
C5 C4 C3 121.3(3)
C5 C4 H4 119.3
C4 C5 H5 120.5
C4 C5 C6 118.9(3)
C6 C5 H5 120.5
C1 C6 C7 107.1(2)
C5 C6 C1 118.9(2)
C5 C6 C7 134.0(2)
C6 C7 C15 124.2(2)
C8 C7 C6 107.2(2)
C8 C7 C15 128.5(2)
N2 C8 C9 119.9(2)
C7 C8 N2 108.5(2)
C7 C8 C9 131.5(2)
C10 C9 C8 121.1(3)
C10 C9 C14 118.6(3)
C14 C9 C8 120.3(3)
C9 C10 H10 119.7
C9 C10 C11 120.6(4)
C11 C10 H10 119.7
C10 C11 H11 120.1
C12 C11 C10 119.8(4)
C12 C11 H11 120.1
C11 C12 H12 119.5
C11 C12 C13 120.9(4)
C13 C12 H12 119.5
C12 C13 H13 119.9
C12 C13 C14 120.1(4)
C14 C13 H13 119.9
C9 C14 C13 119.9(4)
C9 C14 H14 120.0
C13 C14 H14 120.0
C16 C15 C7 127.7(2)
C16 C15 C23 107.28(19)
C23 C15 C7 124.8(2)
O2 C16 C17 114.8(2)
C15 C16 O2 109.3(2)
C15 C16 C17 135.8(2)
C18 C17 C16 121.0(2)
C22 C17 C16 121.6(2)
C22 C17 C18 117.4(3)
C17 C18 H18 119.5
C17 C18 C19 121.1(3)
C19 C18 H18 119.5
C18 C19 H19 119.7
C20 C19 C18 120.7(3)
C20 C19 H19 119.7
C19 C20 H20 120.7
C21 C20 C19 118.5(3)
C21 C20 H20 120.7
C20 C21 H21 119.4
C20 C21 C22 121.3(3)
C22 C21 H21 119.4
C17 C22 C21 121.0(3)
C17 C22 H22 119.5
C21 C22 H22 119.5
C15 C23 C24 125.4(2)
C30 C23 C15 106.1(2)
C30 C23 C24 128.4(2)
C25 C24 C23 121.0(3)
C25 C24 C29 117.8(3)
C29 C24 C23 121.2(2)
C24 C25 H25 119.5
C26 C25 C24 121.1(4)
C26 C25 H25 119.5
C25 C26 H26 119.5
C27 C26 C25 121.0(4)
C27 C26 H26 119.5
C26 C27 H27 120.2
C26 C27 C28 119.6(4)
C28 C27 H27 120.2
C27 C28 H28 119.8
C27 C28 C29 120.4(4)
C29 C28 H28 119.8
C24 C29 H29 120.0
C28 C29 C24 120.1(4)
C28 C29 H29 120.0
O2 C30 C31 114.7(2)
C23 C30 O2 109.8(2)
C23 C30 C31 135.4(3)
C32 C31 C30 121.2(2)
C32 C31 C36 118.1(2)
C36 C31 C30 120.8(2)
C31 C32 H32 119.7
C33 C32 C31 120.5(3)
C33 C32 H32 119.7
C32 C33 H33 119.8
C34 C33 C32 120.3(3)
C34 C33 H33 119.8
C33 C34 H34 119.9
C35 C34 C33 120.3(3)
C35 C34 H34 119.9
C34 C35 H35 120.1
C34 C35 C36 119.8(3)
C36 C35 H35 120.1
C31 C36 H36 119.5
C35 C36 C31 120.9(3)
C35 C36 H36 119.5

loop_
_geom_bond_atom_site_label_1
_geom_bond_atom_site_label_2
_geom_bond_distance
O1 C52 1.380(3)
O1 C66 1.380(3)
N1 H1 0.8600
N1 C37 1.374(3)
N1 C44 1.388(3)
C37 C38 1.389(4)
C37 C42 1.400(4)
C38 H38 0.9300
C38 C39 1.365(4)
C39 H39 0.9300
C39 C40 1.392(5)
C40 H40 0.9300
C40 C41 1.380(4)
C41 H41 0.9300
C41 C42 1.399(4)
C42 C43 1.434(3)
C43 C44 1.378(3)
C43 C51 1.474(3)
C44 C45 1.463(3)
C45 C46 1.391(4)
C45 C50 1.376(4)
C46 H46 0.9300
C46 C47 1.370(4)
C47 H47 0.9300
C47 C48 1.356(5)
C48 H48 0.9300
C48 C49 1.362(4)
C49 H49 0.9300
C49 C50 1.373(4)
C50 H50 0.9300
C51 C52 1.360(3)
C51 C59 1.426(3)
C52 C53 1.457(3)
C53 C54 1.377(4)
C53 C58 1.386(4)
C54 H54 0.9300
C54 C55 1.379(4)
C55 H55 0.9300
C55 C56 1.366(4)
C56 H56 0.9300
C56 C57 1.359(4)
C57 H57 0.9300
C57 C58 1.376(4)
C58 H58 0.9300
C59 C60 1.476(3)
C59 C66 1.363(3)
C60 C61 1.374(3)
C60 C65 1.381(3)
C61 H61 0.9300
C61 C62 1.374(4)
C62 H62 0.9300
C62 C63 1.367(4)
C63 H63 0.9300
C63 C64 1.359(4)
C64 H64 0.9300
C64 C65 1.366(4)
C65 H65 0.9300
C66 C67 1.458(4)
C67 C68 1.392(4)
C67 C72 1.389(4)
C68 H68 0.9300
C68 C69 1.373(4)
C69 H69 0.9300
C69 C70 1.374(4)
C70 H70 0.9300
C70 C71 1.362(5)
C71 H71 0.9300
C71 C72 1.391(4)
C72 H72 0.9300
O2 C16 1.379(3)
O2 C30 1.377(3)
N2 H2 0.8600
N2 C1 1.364(3)
N2 C8 1.376(3)
C1 C2 1.378(4)
C1 C6 1.400(3)
C2 H2A 0.9300
C2 C3 1.378(4)
C3 H3 0.9300
C3 C4 1.385(4)
C4 H4 0.9300
C4 C5 1.367(4)
C5 H5 0.9300
C5 C6 1.397(4)
C6 C7 1.424(3)
C7 C8 1.369(3)
C7 C15 1.474(3)
C8 C9 1.467(4)
C9 C10 1.372(4)
C9 C14 1.375(4)
C10 H10 0.9300
C10 C11 1.393(5)
C11 H11 0.9300
C11 C12 1.345(6)
C12 H12 0.9300
C12 C13 1.348(6)
C13 H13 0.9300
C13 C14 1.397(5)
C14 H14 0.9300
C15 C16 1.357(3)
C15 C23 1.440(4)
C16 C17 1.457(4)
C17 C18 1.379(4)
C17 C22 1.378(4)
C18 H18 0.9300
C18 C19 1.384(5)
C19 H19 0.9300
C19 C20 1.368(5)
C20 H20 0.9300
C20 C21 1.358(5)
C21 H21 0.9300
C21 C22 1.379(4)
C22 H22 0.9300
C23 C24 1.479(4)
C23 C30 1.364(3)
C24 C25 1.385(4)
C24 C29 1.394(4)
C25 H25 0.9300
C25 C26 1.368(5)
C26 H26 0.9300
C26 C27 1.347(6)
C27 H27 0.9300
C27 C28 1.377(6)
C28 H28 0.9300
C28 C29 1.382(5)
C29 H29 0.9300
C30 C31 1.453(3)
C31 C32 1.381(3)
C31 C36 1.384(4)
C32 H32 0.9300
C32 C33 1.378(4)
C33 H33 0.9300
C33 C34 1.365(5)
C34 H34 0.9300
C34 C35 1.358(5)
C35 H35 0.9300
C35 C36 1.383(4)
C36 H36 0.9300
